data_7035015
loop_
_publ_author_name
'Kar, Paramita'
'Ida, Yumi'
'Kanetomo, Takuya'
'Drew, Michael G. B.'
'Ishida, Takayuki'
'Ghosh, Ashutosh'

_publ_section_title
;
 Synthesis of mixed-valence hexanuclear Mn(ii/iii) clusters from its
 Mn(ii) precursor: variations of catecholase-like activity and magnetic
 coupling.
;
_journal_issue 21
_journal_name_full 'Dalton transactions (Cambridge, England : 2003)'
_journal_page_first 9795
_journal_page_last 9804
_journal_paper_doi 10.1039/c5dt00709g
_journal_volume 44
_journal_year 2015
_chemical_formula_sum 'C18 H14 Mn N4 O9'
_chemical_formula_weight 485.27
_chemical_name_systematic
;
 ?
;
_space_group_IT_number 33
_symmetry_cell_setting orthorhombic
_symmetry_space_group_name_Hall 'P -2ac -2n'
_symmetry_space_group_name_H-M 'P n 21 a'
_atom_sites_solution_hydrogens geom
_atom_sites_solution_primary direct
_atom_sites_solution_secondary difmap
_audit_creation_method SHELXL-97
_audit_update_record
;
2015-04-09 deposited with the CCDC.
2015-04-16 downloaded from the CCDC.
;
_cell_angle_alpha 90.00
_cell_angle_beta 90.00
_cell_angle_gamma 90.00
_cell_formula_units_Z 4
_cell_length_a 8.889(5)
_cell_length_b 7.407(5)
_cell_length_c 30.467(5)
_cell_measurement_reflns_used 8664
_cell_measurement_temperature 293(2)
_cell_measurement_theta_max 25.06
_cell_measurement_theta_min 1.34
_cell_volume 2006.0(18)
_computing_cell_refinement 'Bruker SMART'
_computing_data_collection 'Bruker SMART'
_computing_data_reduction 'Bruker SAINT'
_computing_molecular_graphics 'Ortep-3 for windows (Farrugia, 1997)'
_computing_publication_material 'Platon99 (Spek, 1999)'
_computing_structure_refinement 'SHELXL-97 (Sheldrick, 1997)'
_computing_structure_solution 'SHELXS-97 (Sheldrick, 1997)'
_diffrn_ambient_temperature 293(2)
_diffrn_measured_fraction_theta_full 0.985
_diffrn_measured_fraction_theta_max 0.985
_diffrn_measurement_device 'Bruker SMART diffractometer'
_diffrn_measurement_method '360 frames, from 60 mm, counting time 10 s.'
_diffrn_radiation_monochromator graphite
_diffrn_radiation_source 'fine-focus sealed tube'
_diffrn_radiation_type MoK\a
_diffrn_radiation_wavelength 0.71073
_diffrn_reflns_av_R_equivalents 0.0586
_diffrn_reflns_av_sigmaI/netI 0.0656
_diffrn_reflns_limit_h_max 10
_diffrn_reflns_limit_h_min -8
_diffrn_reflns_limit_k_max 8
_diffrn_reflns_limit_k_min -8
_diffrn_reflns_limit_l_max 35
_diffrn_reflns_limit_l_min -35
_diffrn_reflns_number 8664
_diffrn_reflns_theta_full 25.06
_diffrn_reflns_theta_max 25.06
_diffrn_reflns_theta_min 1.34
_diffrn_standards_decay_% n/a
_diffrn_standards_interval_count n/a
_diffrn_standards_interval_time n/a
_exptl_absorpt_coefficient_mu 0.719
_exptl_absorpt_correction_T_max 1.000
_exptl_absorpt_correction_T_min 0.914
_exptl_absorpt_correction_type empirical
_exptl_absorpt_process_details sadabs
_exptl_crystal_colour yellow
_exptl_crystal_density_diffrn 1.607
_exptl_crystal_density_method 'not measured'
_exptl_crystal_description block
_exptl_crystal_F_000 988
_exptl_crystal_size_max 0.25
_exptl_crystal_size_mid 0.23
_exptl_crystal_size_min 0.21
_refine_diff_density_max 0.579
_refine_diff_density_min -0.467
_refine_diff_density_rms 0.100
_refine_ls_abs_structure_details 'Flack H D (1983), Acta Cryst. A39, 876-881'
_refine_ls_abs_structure_Flack 0.00(8)
_refine_ls_extinction_method none
_refine_ls_goodness_of_fit_ref 1.039
_refine_ls_hydrogen_treatment mixed
_refine_ls_matrix_type full
_refine_ls_number_parameters 296
_refine_ls_number_reflns 3405
_refine_ls_number_restraints 23
_refine_ls_restrained_S_all 1.082
_refine_ls_R_factor_all 0.0794
_refine_ls_R_factor_gt 0.0690
_refine_ls_shift/su_max 0.000
_refine_ls_shift/su_mean 0.000
_refine_ls_structure_factor_coef Fsqd
_refine_ls_weighting_details 'calc w=1/[\s^2^(Fo^2^)+(0.1187P)^2^+2.9249P] where P=(Fo^2^+2Fc^2^)/3'
_refine_ls_weighting_scheme calc
_refine_ls_wR_factor_gt 0.1892
_refine_ls_wR_factor_ref 0.1976
_reflns_number_gt 2842
_reflns_number_total 3405
_reflns_threshold_expression >2sigma(I)
_cod_data_source_file c5dt00709g2.cif
_cod_data_source_block 1
_cod_depositor_comments 'Adding full bibliography for 7035015--7035017.cif.'
_cod_original_sg_symbol_H-M Pn21a
_cod_database_code 7035015

loop_
_symmetry_equiv_pos_as_xyz
'x, y, z'
'-x, y+1/2, -z'
'-x+1/2, y+1/2, z+1/2'
'x+1/2, y, -z+1/2'

loop_
_atom_site_label
_atom_site_type_symbol
_atom_site_fract_x
_atom_site_fract_y
_atom_site_fract_z
_atom_site_U_iso_or_equiv
_atom_site_adp_type
_atom_site_occupancy
_atom_site_symmetry_multiplicity
_atom_site_calc_flag
_atom_site_refinement_flags
Mn1 Mn 0.43313(9) 0.21512(19) 0.20237(3) 0.0287(3) Uani 1 1 d D
O1 O 0.6675(5) 0.2130(14) 0.18456(13) 0.0529(13) Uani 1 1 d D
H11 H 0.679(7) 0.213(14) 0.1566(7) 0.064 Uiso 1 1 d D
H12 H 0.717(7) 0.299(9) 0.196(2) 0.064 Uiso 1 1 d D
O11 O 0.3912(5) 0.2076(12) 0.13382(13) 0.0436(11) Uani 1 1 d .
C12 C 0.4708(7) 0.2062(16) 0.10023(19) 0.0389(15) Uani 1 1 d .
O13 O 0.6111(6) 0.2333(18) 0.10025(17) 0.090(2) Uani 1 1 d U
C14 C 0.3948(7) 0.2244(16) 0.05656(19) 0.0388(16) Uani 1 1 d .
C15 C 0.3906(12) 0.3814(15) 0.0346(3) 0.059(3) Uani 1 1 d .
H15 H 0.4319 0.4843 0.0473 0.070 Uiso 1 1 calc R
C16 C 0.3243(14) 0.3927(19) -0.0074(3) 0.075(3) Uani 1 1 d .
H16 H 0.3202 0.5037 -0.0216 0.090 Uiso 1 1 calc R
C17 C 0.2688(13) 0.251(2) -0.0265(4) 0.081(4) Uani 1 1 d .
H17 H 0.2283 0.2631 -0.0545 0.097 Uiso 1 1 calc R
C18 C 0.2673(12) 0.087(2) -0.0077(5) 0.089(5) Uani 1 1 d .
H18 H 0.2305 -0.0136 -0.0227 0.107 Uiso 1 1 calc R
C19 C 0.3244(12) 0.0710(13) 0.0362(3) 0.055(2) Uani 1 1 d .
N20 N 0.3132(12) -0.0989(13) 0.0573(4) 0.086(3) Uani 1 1 d .
O21 O 0.4134(13) -0.1420(13) 0.0850(3) 0.108(3) Uani 1 1 d U
O22 O 0.2237(14) -0.2065(14) 0.0462(5) 0.146(4) Uani 1 1 d U
O31 O 0.4530(4) 0.2138(11) 0.27338(12) 0.0373(10) Uani 1 1 d .
C32 C 0.5713(6) 0.2207(18) 0.29616(17) 0.0283(12) Uani 1 1 d .
O33 O 0.6980(4) 0.2198(12) 0.28089(13) 0.0436(11) Uani 1 1 d .
C34 C 0.5457(6) 0.2277(16) 0.3451(2) 0.0368(15) Uani 1 1 d .
C35 C 0.5682(11) 0.3995(15) 0.3652(3) 0.058(2) Uani 1 1 d .
H35 H 0.6029 0.4968 0.3488 0.070 Uiso 1 1 calc R
C36 C 0.5372(10) 0.4195(17) 0.4102(4) 0.068(3) Uani 1 1 d .
H36 H 0.5469 0.5323 0.4233 0.082 Uiso 1 1 calc R
C37 C 0.4933(14) 0.2760(19) 0.4347(4) 0.077(4) Uani 1 1 d .
H37 H 0.4765 0.2914 0.4646 0.092 Uiso 1 1 calc R
C38 C 0.4732(12) 0.1072(18) 0.4161(3) 0.069(3) Uani 1 1 d .
H38 H 0.4443 0.0083 0.4329 0.083 Uiso 1 1 calc R
C39 C 0.4981(10) 0.0921(14) 0.3712(3) 0.049(2) Uani 1 1 d .
N40 N 0.4806(8) -0.0862(10) 0.3518(3) 0.0555(19) Uani 1 1 d .
O41 O 0.5516(9) -0.1279(10) 0.3196(3) 0.075(2) Uani 1 1 d .
O42 O 0.3831(14) -0.1909(13) 0.3679(4) 0.121(4) Uani 1 1 d .
N51 N 0.4395(8) -0.0939(13) 0.2062(2) 0.044(2) Uani 1 1 d .
C52 C 0.3565(9) -0.2013(12) 0.2339(3) 0.038(2) Uani 1 1 d .
H52 H 0.3007 -0.1430 0.2555 0.045 Uiso 1 1 calc R
C55 C 0.5202(12) -0.3719(13) 0.1770(3) 0.048(2) Uani 1 1 d .
H55 H 0.5856 -0.4309 0.1580 0.058 Uiso 1 1 calc R
N54 N 0.4331(7) -0.4712(11) 0.20450(19) 0.033(2) Uani 1 1 d .
C53 C 0.3480(13) -0.3859(12) 0.2328(3) 0.052(3) Uani 1 1 d .
H53 H 0.2838 -0.4486 0.2514 0.062 Uiso 1 1 calc R
C56 C 0.5145(12) -0.1881(12) 0.1765(3) 0.043(2) Uani 1 1 d .
H56 H 0.5654 -0.1264 0.1545 0.051 Uiso 1 1 calc R

loop_
_atom_site_aniso_label
_atom_site_aniso_U_11
_atom_site_aniso_U_22
_atom_site_aniso_U_33
_atom_site_aniso_U_23
_atom_site_aniso_U_13
_atom_site_aniso_U_12
Mn1 0.0226(4) 0.0311(5) 0.0324(4) -0.0023(6) 0.0022(3) 0.0023(7)
O1 0.029(2) 0.098(4) 0.031(2) -0.008(5) -0.0048(18) 0.000(5)
O11 0.025(2) 0.068(3) 0.038(2) -0.001(4) 0.0034(16) -0.004(4)
C12 0.029(3) 0.050(4) 0.038(3) 0.004(5) -0.003(2) 0.002(5)
O13 0.032(3) 0.187(7) 0.049(3) 0.001(5) 0.004(2) -0.004(6)
C14 0.029(3) 0.046(4) 0.041(3) -0.008(5) 0.004(2) -0.020(5)
C15 0.057(6) 0.052(6) 0.067(6) 0.019(5) 0.004(5) 0.015(5)
C16 0.080(8) 0.081(8) 0.064(6) 0.025(6) 0.002(6) 0.015(7)
C17 0.061(6) 0.104(13) 0.078(7) 0.010(7) -0.014(5) 0.009(7)
C18 0.040(6) 0.102(12) 0.124(12) -0.049(9) -0.016(6) -0.012(7)
C19 0.060(6) 0.051(6) 0.054(5) -0.007(4) -0.004(5) -0.001(5)
N20 0.078(7) 0.060(6) 0.122(8) -0.027(6) -0.008(6) -0.014(5)
O21 0.159(8) 0.075(5) 0.089(5) 0.009(4) -0.011(5) -0.009(5)
O22 0.132(7) 0.087(6) 0.218(9) 0.003(6) -0.038(7) -0.043(5)
O31 0.0211(19) 0.058(3) 0.0333(19) 0.009(4) -0.0008(16) -0.008(4)
C32 0.026(3) 0.023(3) 0.036(3) 0.008(4) 0.001(2) 0.011(4)
O33 0.021(2) 0.067(3) 0.043(2) 0.000(4) -0.0001(17) -0.016(4)
C34 0.015(3) 0.053(4) 0.042(3) 0.007(5) -0.003(2) 0.006(4)
C35 0.053(6) 0.061(6) 0.059(5) -0.024(5) -0.006(4) 0.004(5)
C36 0.034(5) 0.089(8) 0.082(7) -0.035(6) -0.004(5) 0.012(5)
C37 0.061(7) 0.109(11) 0.061(6) 0.001(6) 0.012(5) 0.022(6)
C38 0.058(6) 0.092(9) 0.058(6) 0.020(6) 0.020(5) 0.009(6)
C39 0.039(5) 0.064(6) 0.043(4) 0.012(4) -0.003(4) 0.001(4)
N40 0.043(4) 0.045(4) 0.079(5) 0.016(4) 0.011(4) 0.000(3)
O41 0.082(5) 0.047(4) 0.096(5) -0.006(4) 0.012(4) -0.019(4)
O42 0.141(9) 0.074(5) 0.147(8) 0.022(5) 0.061(7) -0.039(6)
N51 0.040(5) 0.041(6) 0.051(5) 0.011(4) 0.004(3) 0.029(4)
C52 0.024(4) 0.042(5) 0.047(5) -0.003(4) -0.002(4) 0.000(3)
C55 0.044(5) 0.045(6) 0.056(6) -0.005(4) 0.012(5) 0.014(4)
N54 0.034(5) 0.030(5) 0.036(4) 0.006(3) 0.006(3) 0.020(3)
C53 0.077(8) 0.019(5) 0.059(6) -0.002(4) 0.029(5) -0.011(5)
C56 0.053(6) 0.033(5) 0.042(5) 0.006(4) 0.010(5) 0.013(4)

loop_
_atom_type_symbol
_atom_type_description
_atom_type_scat_dispersion_real
_atom_type_scat_dispersion_imag
_atom_type_scat_source
C C 0.0033 0.0016 'International Tables Vol C Tables 4.2.6.8 and 6.1.1.4'
H H 0.0000 0.0000 'International Tables Vol C Tables 4.2.6.8 and 6.1.1.4'
N N 0.0061 0.0033 'International Tables Vol C Tables 4.2.6.8 and 6.1.1.4'
O O 0.0106 0.0060 'International Tables Vol C Tables 4.2.6.8 and 6.1.1.4'
Mn Mn 0.3368 0.7283 'International Tables Vol C Tables 4.2.6.8 and 6.1.1.4'

loop_
_geom_angle_atom_site_label_1
_geom_angle_atom_site_label_2
_geom_angle_atom_site_label_3
_geom_angle
_geom_angle_site_symmetry_1
_geom_angle_site_symmetry_3
O11 Mn1 O33 93.62(16) . 4_455
O11 Mn1 O1 85.50(15) . .
O33 Mn1 O1 179.0(3) 4_455 .
O11 Mn1 O31 174.28(18) . .
O33 Mn1 O31 80.96(15) 4_455 .
O1 Mn1 O31 99.93(14) . .
O11 Mn1 N51 91.6(3) . .
O33 Mn1 N51 91.6(3) 4_455 .
O1 Mn1 N51 88.9(3) . .
O31 Mn1 N51 86.7(3) . .
O11 Mn1 N54 93.1(3) . 1_565
O33 Mn1 N54 88.7(3) 4_455 1_565
O1 Mn1 N54 90.8(3) . 1_565
O31 Mn1 N54 88.7(3) . 1_565
N51 Mn1 N54 175.26(19) . 1_565
C12 O11 Mn1 135.2(4) . .
O11 C12 O13 124.0(6) . .
O11 C12 C14 118.2(5) . .
O13 C12 C14 115.5(6) . .
C15 C14 C19 117.2(7) . .
C15 C14 C12 122.2(10) . .
C19 C14 C12 120.6(10) . .
C14 C15 C16 121.0(11) . .
C17 C16 C15 121.1(12) . .
C16 C17 C18 123.1(12) . .
C17 C18 C19 117.7(11) . .
N20 C19 C18 118.0(10) . .
N20 C19 C14 122.4(9) . .
C18 C19 C14 119.6(10) . .
O22 N20 O21 119.8(12) . .
O22 N20 C19 121.2(12) . .
O21 N20 C19 118.5(9) . .
C32 O31 Mn1 128.0(3) . .
O33 C32 O31 124.1(5) . .
O33 C32 C34 121.1(5) . .
O31 C32 C34 114.8(5) . .
C32 O33 Mn1 143.8(4) . 4
C39 C34 C35 117.1(7) . .
C39 C34 C32 127.1(10) . .
C35 C34 C32 115.7(10) . .
C36 C35 C34 119.0(10) . .
C37 C36 C35 120.7(11) . .
C36 C37 C38 121.3(10) . .
C37 C38 C39 117.0(10) . .
C34 C39 C38 124.7(10) . .
C34 C39 N40 118.0(8) . .
C38 C39 N40 117.2(9) . .
O41 N40 O42 121.2(9) . .
O41 N40 C39 120.5(7) . .
O42 N40 C39 118.2(8) . .
C56 N51 C52 112.7(9) . .
C56 N51 Mn1 120.3(6) . .
C52 N51 Mn1 126.6(6) . .
C53 C52 N51 126.3(10) . .
N54 C55 C56 121.8(10) . .
C53 N54 C55 118.3(9) . .
C53 N54 Mn1 120.0(6) . 1_545
C55 N54 Mn1 121.6(6) . 1_545
N54 C53 C52 117.8(10) . .
N51 C56 C55 122.6(10) . .

loop_
_geom_bond_atom_site_label_1
_geom_bond_atom_site_label_2
_geom_bond_distance
_geom_bond_site_symmetry_2
Mn1 O11 2.122(4) .
Mn1 O33 2.152(4) 4_455
Mn1 O1 2.153(5) .
Mn1 O31 2.171(4) .
Mn1 N51 2.293(10) .
Mn1 N54 2.325(9) 1_565
O11 C12 1.244(7) .
C12 O13 1.263(9) .
C12 C14 1.498(9) .
C14 C15 1.342(14) .
C14 C19 1.438(13) .
C15 C16 1.412(15) .
C16 C17 1.300(18) .
C17 C18 1.342(19) .
C18 C19 1.435(18) .
C19 N20 1.417(14) .
N20 O22 1.175(13) .
N20 O21 1.268(13) .
O31 C32 1.261(7) .
C32 O33 1.218(7) .
C32 C34 1.508(8) .
O33 Mn1 2.152(4) 4
C34 C39 1.350(13) .
C34 C35 1.426(15) .
C35 C36 1.406(14) .
C36 C37 1.356(16) .
C37 C38 1.384(17) .
C38 C39 1.391(14) .
C39 N40 1.455(12) .
N40 O41 1.205(10) .
N40 O42 1.262(11) .
N51 C56 1.322(11) .
N51 C52 1.374(12) .
C52 C53 1.370(9) .
C55 N54 1.357(12) .
C55 C56 1.363(10) .
N54 C53 1.309(12) .
N54 Mn1 2.325(9) 1_545

loop_
_geom_hbond_atom_site_label_D
_geom_hbond_atom_site_label_H
_geom_hbond_atom_site_label_A
_geom_hbond_distance_DH
_geom_hbond_distance_HA
_geom_hbond_distance_DA
_geom_hbond_angle_DHA
_geom_hbond_site_symmetry_A
O1 H11 O13 0.86(2) 1.83(4) 2.621(7) 153(7) .
O1 H12 O31 0.85(2) 2.38(8) 2.843(6) 115(7) 4
